data_4340991
loop_
_publ_author_name
'Kulmaczewski, Rafal'
'Shepherd, Helena J.'
'Cespedes, Oscar'
'Halcrow, Malcolm A.'

_publ_section_title
;
 A homologous series of [Fe(H&#x2082;Bpz&#x2082;)&#x2082;(L)]
 spin-crossover complexes with annelated bipyridyl co-ligands.
;
_journal_issue 18
_journal_name_full 'Inorganic chemistry'
_journal_page_first 9809
_journal_page_last 9817
_journal_paper_doi 10.1021/ic501402q
_journal_volume 53
_journal_year 2014
_chemical_formula_moiety 'C34 H28 B2 Fe N12'
_chemical_formula_sum 'C34 H28 B2 Fe N12'
_chemical_formula_weight 682.15
_chemical_name_systematic
;
Bis[di(pyrazol-1-yl)dihydridoborate][dipyrido[3,2-a:2'3'-c]benzo[i]phenazine]-
iron(II)
;
_space_group_IT_number 2
_symmetry_cell_setting triclinic
_symmetry_space_group_name_Hall '-P 1'
_symmetry_space_group_name_H-M 'P -1'
_atom_sites_solution_hydrogens geom
_atom_sites_solution_primary direct
_atom_sites_solution_secondary difmap
_audit_creation_method SHELXL-97
_cell_angle_alpha 75.937(6)
_cell_angle_beta 82.685(5)
_cell_angle_gamma 87.501(5)
_cell_formula_units_Z 2
_cell_length_a 9.2401(6)
_cell_length_b 11.2022(8)
_cell_length_c 16.0929(10)
_cell_measurement_reflns_used 3636
_cell_measurement_temperature 100(2)
_cell_measurement_theta_max 73.34
_cell_measurement_theta_min 4.07
_cell_volume 1602.55(19)
_computing_cell_refinement 'CrysAlisPro, Agilent Technologies'
_computing_data_collection 'CrysAlisPro, Agilent Technologies'
_computing_data_reduction 'CrysAlisPro, Agilent Technologies'
_computing_molecular_graphics 'XSEED (Barbour, 2001)'
_computing_publication_material 'local program'
_computing_structure_refinement 'SHELXL-97 (Sheldrick, 1997)'
_computing_structure_solution 'SHELXS-97 (Sheldrick, 1990)'
_diffrn_ambient_temperature 100(2)
_diffrn_detector_area_resol_mean 5.3095
_diffrn_measured_fraction_theta_full 0.963
_diffrn_measured_fraction_theta_max 0.963
_diffrn_measurement_device_type 'SuperNova, Dual, Cu at zero, Atlas'
_diffrn_measurement_method '\w scans'
_diffrn_radiation_monochromator mirror
_diffrn_radiation_source 'SuperNova (Cu) X-ray Source'
_diffrn_radiation_type CuK\a
_diffrn_radiation_wavelength 1.54184
_diffrn_reflns_av_R_equivalents 0.0499
_diffrn_reflns_av_sigmaI/netI 0.0685
_diffrn_reflns_limit_h_max 10
_diffrn_reflns_limit_h_min -10
_diffrn_reflns_limit_k_max 12
_diffrn_reflns_limit_k_min -9
_diffrn_reflns_limit_l_max 19
_diffrn_reflns_limit_l_min -16
_diffrn_reflns_number 11181
_diffrn_reflns_theta_full 66.60
_diffrn_reflns_theta_max 66.60
_diffrn_reflns_theta_min 4.07
_diffrn_standards_decay_% 0
_diffrn_standards_interval_count 0
_diffrn_standards_interval_time 0
_diffrn_standards_number 0
_exptl_absorpt_coefficient_mu 4.148
_exptl_absorpt_correction_T_max 1.000
_exptl_absorpt_correction_T_min 0.541
_exptl_absorpt_correction_type multi-scan
_exptl_absorpt_process_details
; 
CrysAlisPro, Agilent Technologies,
Version 1.171.36.24 (release 03-12-2012 CrysAlis171 .NET)
Empirical absorption correction using spherical harmonics,
 implemented in SCALE3 ABSPACK scaling algorithm.
;
_exptl_crystal_colour brown
_exptl_crystal_density_diffrn 1.414
_exptl_crystal_density_method 'not measured'
_exptl_crystal_description fragment
_exptl_crystal_F_000 704
_exptl_crystal_size_max 0.27
_exptl_crystal_size_mid 0.22
_exptl_crystal_size_min 0.12
_refine_diff_density_max 0.386
_refine_diff_density_min -0.421
_refine_diff_density_rms 0.058
_refine_ls_extinction_method none
_refine_ls_goodness_of_fit_ref 1.022
_refine_ls_hydrogen_treatment constr
_refine_ls_matrix_type full
_refine_ls_number_parameters 442
_refine_ls_number_reflns 5448
_refine_ls_number_restraints 0
_refine_ls_restrained_S_all 1.022
_refine_ls_R_factor_all 0.0666
_refine_ls_R_factor_gt 0.0462
_refine_ls_shift/su_max 0.000
_refine_ls_shift/su_mean 0.000
_refine_ls_structure_factor_coef Fsqd
_refine_ls_weighting_details 'calc w=1/[\s^2^(Fo^2^)+(0.0436P)^2^+0.0000P] where P=(Fo^2^+2Fc^2^)/3'
_refine_ls_weighting_scheme calc
_refine_ls_wR_factor_gt 0.0992
_refine_ls_wR_factor_ref 0.1088
_reflns_number_gt 4203
_reflns_number_total 5448
_reflns_threshold_expression >2sigma(I)
_cod_data_source_file ic501402q_si_007.cif
_cod_data_source_block rk54_cu
_cod_depositor_comments
;
The following automatic conversions were performed:

'_symmetry_cell_setting' value 'Triclinic' changed to 'triclinic'
according to
/home/saulius/struct/COD-crude-data--automatic-downloads/rss-feeds/ACS/lib/dictionaries/cif_core.dic
dictionary named 'cif_core.dic' version 2.4.2 from 2011-04-26.

Automatic conversion script
Id: cif_fix_values 2281 2013-09-26 08:29:07Z andrius 

 Adding full bibliography for 4340990--4341018.cif.
;
_cod_original_cell_volume 1602.55(18)
_cod_database_code 4340991

loop_
_symmetry_equiv_pos_as_xyz
'x, y, z'
'-x, -y, -z'

loop_
_atom_site_label
_atom_site_type_symbol
_atom_site_fract_x
_atom_site_fract_y
_atom_site_fract_z
_atom_site_U_iso_or_equiv
_atom_site_adp_type
_atom_site_occupancy
_atom_site_symmetry_multiplicity
_atom_site_calc_flag
_atom_site_refinement_flags
Fe1 Fe 0.65946(5) 0.39262(4) 0.29786(3) 0.02117(13) Uani 1 1 d .
B2 B 0.8605(4) 0.2209(4) 0.4518(2) 0.0361(9) Uani 1 1 d .
H2A H 0.9089 0.1597 0.4953 0.043 Uiso 1 1 calc R
H2B H 0.8969 0.3036 0.4495 0.043 Uiso 1 1 calc R
N3 N 0.6926(3) 0.2167(2) 0.47620(16) 0.0333(6) Uani 1 1 d .
N4 N 0.6017(3) 0.3001(2) 0.43155(15) 0.0257(5) Uani 1 1 d .
C5 C 0.4650(4) 0.2670(3) 0.4666(2) 0.0327(7) Uani 1 1 d .
H5 H 0.3792 0.3088 0.4476 0.039 Uiso 1 1 calc R
C6 C 0.4666(4) 0.1637(3) 0.5341(2) 0.0447(9) Uani 1 1 d .
H6 H 0.3854 0.1225 0.5702 0.054 Uiso 1 1 calc R
C7 C 0.6122(4) 0.1342(3) 0.5371(2) 0.0440(9) Uani 1 1 d .
H7 H 0.6500 0.0659 0.5763 0.053 Uiso 1 1 calc R
N8 N 0.8934(3) 0.1909(2) 0.36193(16) 0.0284(6) Uani 1 1 d .
N9 N 0.8488(3) 0.2675(2) 0.29036(15) 0.0260(5) Uani 1 1 d .
C10 C 0.8952(3) 0.2154(3) 0.22450(19) 0.0264(6) Uani 1 1 d .
H10 H 0.8808 0.2494 0.1660 0.032 Uiso 1 1 calc R
C11 C 0.9674(3) 0.1042(3) 0.2543(2) 0.0311(7) Uani 1 1 d .
H11 H 1.0100 0.0488 0.2216 0.037 Uiso 1 1 calc R
C12 C 0.9633(3) 0.0927(3) 0.3413(2) 0.0329(7) Uani 1 1 d .
H12 H 1.0035 0.0259 0.3806 0.039 Uiso 1 1 calc R
B13 B 0.3376(4) 0.4210(3) 0.2086(2) 0.0277(7) Uani 1 1 d .
H13A H 0.2371 0.4198 0.1936 0.033 Uiso 1 1 calc R
H13B H 0.3997 0.4673 0.1572 0.033 Uiso 1 1 calc R
N14 N 0.3969(3) 0.2881(2) 0.23643(15) 0.0262(5) Uani 1 1 d .
N15 N 0.5347(3) 0.2634(2) 0.25757(15) 0.0246(5) Uani 1 1 d .
C16 C 0.5498(3) 0.1402(3) 0.27617(19) 0.0286(7) Uani 1 1 d .
H16 H 0.6356 0.0963 0.2934 0.034 Uiso 1 1 calc R
C17 C 0.4237(4) 0.0864(3) 0.2667(2) 0.0323(7) Uani 1 1 d .
H17 H 0.4059 0.0011 0.2754 0.039 Uiso 1 1 calc R
C18 C 0.3290(4) 0.1830(3) 0.2420(2) 0.0331(7) Uani 1 1 d .
H18 H 0.2317 0.1761 0.2307 0.040 Uiso 1 1 calc R
N19 N 0.3377(3) 0.4844(2) 0.28457(15) 0.0270(6) Uani 1 1 d .
N20 N 0.4635(3) 0.5054(2) 0.31382(15) 0.0248(5) Uani 1 1 d .
C21 C 0.4242(4) 0.5692(3) 0.37410(18) 0.0296(7) Uani 1 1 d .
H21 H 0.4903 0.5962 0.4061 0.035 Uiso 1 1 calc R
C22 C 0.2754(4) 0.5903(3) 0.3834(2) 0.0348(8) Uani 1 1 d .
H22 H 0.2207 0.6338 0.4210 0.042 Uiso 1 1 calc R
C23 C 0.2239(3) 0.5337(3) 0.3258(2) 0.0327(7) Uani 1 1 d .
H23 H 0.1246 0.5303 0.3169 0.039 Uiso 1 1 calc R
N24 N 0.7868(3) 0.5467(2) 0.31125(15) 0.0219(5) Uani 1 1 d .
C25 C 0.8541(3) 0.6178(3) 0.23683(17) 0.0214(6) Uani 1 1 d .
C26 C 0.9414(3) 0.7168(3) 0.23509(17) 0.0211(6) Uani 1 1 d .
C27 C 0.9560(3) 0.7457(3) 0.31345(18) 0.0246(6) Uani 1 1 d .
H27 H 1.0137 0.8133 0.3145 0.030 Uiso 1 1 calc R
C28 C 0.8865(3) 0.6755(3) 0.38869(18) 0.0271(7) Uani 1 1 d .
H28 H 0.8941 0.6944 0.4424 0.033 Uiso 1 1 calc R
C29 C 0.8042(3) 0.5760(3) 0.38476(18) 0.0261(6) Uani 1 1 d .
H29 H 0.7583 0.5265 0.4372 0.031 Uiso 1 1 calc R
N30 N 0.7395(3) 0.4906(2) 0.16427(15) 0.0232(5) Uani 1 1 d .
C31 C 0.8293(3) 0.5852(3) 0.15680(18) 0.0208(6) Uani 1 1 d .
C32 C 0.8956(3) 0.6533(3) 0.07675(17) 0.0210(6) Uani 1 1 d .
C33 C 0.8647(3) 0.6206(3) 0.00264(18) 0.0235(6) Uani 1 1 d .
H33 H 0.9060 0.6650 -0.0528 0.028 Uiso 1 1 calc R
C34 C 0.7733(3) 0.5230(3) 0.01065(18) 0.0253(6) Uani 1 1 d .
H34 H 0.7517 0.4990 -0.0391 0.030 Uiso 1 1 calc R
C35 C 0.7136(3) 0.4605(3) 0.09235(18) 0.0247(6) Uani 1 1 d .
H35 H 0.6514 0.3931 0.0973 0.030 Uiso 1 1 calc R
C36 C 1.0176(3) 0.7854(3) 0.15293(18) 0.0213(6) Uani 1 1 d .
C37 C 0.9941(3) 0.7535(3) 0.07358(17) 0.0211(6) Uani 1 1 d .
N38 N 1.0598(3) 0.8133(2) -0.00214(15) 0.0227(5) Uani 1 1 d .
C39 C 1.1511(3) 0.9059(3) -0.00251(18) 0.0220(6) Uani 1 1 d .
C40 C 1.1762(3) 0.9351(3) 0.07683(18) 0.0220(6) Uani 1 1 d .
N41 N 1.1068(3) 0.8725(2) 0.15427(15) 0.0229(5) Uani 1 1 d .
C42 C 1.2739(3) 1.0272(3) 0.07509(19) 0.0260(6) Uani 1 1 d .
H42 H 1.2911 1.0450 0.1277 0.031 Uiso 1 1 calc R
C43 C 1.3468(3) 1.0937(3) -0.00230(19) 0.0252(6) Uani 1 1 d .
C44 C 1.3195(3) 1.0663(3) -0.08194(19) 0.0250(6) Uani 1 1 d .
C45 C 1.2231(3) 0.9734(3) -0.08035(18) 0.0239(6) Uani 1 1 d .
H45 H 1.2059 0.9555 -0.1330 0.029 Uiso 1 1 calc R
C46 C 1.4500(3) 1.1870(3) -0.0053(2) 0.0293(7) Uani 1 1 d .
H46 H 1.4691 1.2055 0.0468 0.035 Uiso 1 1 calc R
C47 C 1.5201(3) 1.2490(3) -0.0812(2) 0.0330(7) Uani 1 1 d .
H47 H 1.5884 1.3102 -0.0817 0.040 Uiso 1 1 calc R
C48 C 1.4934(4) 1.2239(3) -0.1605(2) 0.0343(7) Uani 1 1 d .
H48 H 1.5441 1.2683 -0.2133 0.041 Uiso 1 1 calc R
C49 C 1.3952(3) 1.1363(3) -0.1609(2) 0.0286(7) Uani 1 1 d .
H49 H 1.3769 1.1216 -0.2143 0.034 Uiso 1 1 calc R

loop_
_atom_site_aniso_label
_atom_site_aniso_U_11
_atom_site_aniso_U_22
_atom_site_aniso_U_33
_atom_site_aniso_U_23
_atom_site_aniso_U_13
_atom_site_aniso_U_12
Fe1 0.0252(2) 0.0218(2) 0.0181(2) -0.00708(17) -0.00540(16) 0.00276(17)
B2 0.046(2) 0.039(2) 0.0287(19) -0.0154(16) -0.0166(16) 0.0170(18)
N3 0.0477(17) 0.0309(15) 0.0215(13) -0.0069(11) -0.0082(11) 0.0129(12)
N4 0.0345(14) 0.0220(13) 0.0204(12) -0.0047(10) -0.0041(10) 0.0002(11)
C5 0.0377(19) 0.0305(18) 0.0303(17) -0.0098(13) 0.0003(13) -0.0040(14)
C6 0.062(3) 0.033(2) 0.0331(19) -0.0023(15) 0.0068(17) -0.0055(17)
C7 0.065(3) 0.0313(19) 0.0301(18) -0.0002(14) -0.0021(16) 0.0091(17)
N8 0.0315(14) 0.0299(15) 0.0271(13) -0.0105(11) -0.0117(11) 0.0091(11)
N9 0.0289(14) 0.0276(14) 0.0243(13) -0.0103(10) -0.0077(10) 0.0064(11)
C10 0.0276(16) 0.0304(17) 0.0261(15) -0.0156(13) -0.0050(12) 0.0003(13)
C11 0.0279(17) 0.0339(18) 0.0392(18) -0.0217(14) -0.0107(13) 0.0073(13)
C12 0.0319(18) 0.0294(18) 0.0415(19) -0.0140(14) -0.0132(14) 0.0107(14)
B13 0.0278(18) 0.033(2) 0.0248(17) -0.0102(14) -0.0089(13) 0.0072(14)
N14 0.0305(14) 0.0305(15) 0.0215(12) -0.0119(10) -0.0064(10) -0.0001(11)
N15 0.0254(13) 0.0259(14) 0.0239(13) -0.0081(10) -0.0048(10) 0.0008(10)
C16 0.0340(17) 0.0280(17) 0.0254(16) -0.0096(12) -0.0049(12) 0.0049(13)
C17 0.0403(19) 0.0264(18) 0.0321(17) -0.0111(13) -0.0030(14) -0.0029(14)
C18 0.0306(17) 0.040(2) 0.0336(17) -0.0181(14) -0.0026(13) -0.0051(14)
N19 0.0281(14) 0.0296(14) 0.0250(13) -0.0082(10) -0.0091(10) 0.0089(11)
N20 0.0294(14) 0.0261(14) 0.0205(12) -0.0071(10) -0.0071(10) 0.0041(10)
C21 0.0395(18) 0.0305(18) 0.0218(15) -0.0099(12) -0.0111(13) 0.0090(14)
C22 0.0411(19) 0.041(2) 0.0249(16) -0.0118(14) -0.0104(13) 0.0170(15)
C23 0.0289(17) 0.041(2) 0.0297(17) -0.0103(14) -0.0085(13) 0.0139(14)
N24 0.0220(12) 0.0249(14) 0.0212(12) -0.0087(10) -0.0070(9) 0.0046(10)
C25 0.0205(14) 0.0262(16) 0.0191(14) -0.0074(11) -0.0062(11) 0.0059(12)
C26 0.0184(14) 0.0235(15) 0.0238(15) -0.0094(11) -0.0067(11) 0.0066(11)
C27 0.0263(16) 0.0247(16) 0.0272(15) -0.0126(12) -0.0091(12) 0.0054(12)
C28 0.0294(16) 0.0338(18) 0.0233(15) -0.0155(13) -0.0073(12) 0.0057(13)
C29 0.0258(16) 0.0350(18) 0.0191(14) -0.0095(12) -0.0049(11) 0.0063(13)
N30 0.0276(13) 0.0228(13) 0.0213(12) -0.0073(10) -0.0078(10) 0.0027(10)
C31 0.0190(14) 0.0212(15) 0.0253(15) -0.0098(11) -0.0085(11) 0.0075(11)
C32 0.0222(14) 0.0229(16) 0.0196(14) -0.0077(11) -0.0064(11) 0.0083(11)
C33 0.0244(15) 0.0263(16) 0.0219(14) -0.0084(12) -0.0063(11) 0.0040(12)
C34 0.0277(16) 0.0306(17) 0.0220(15) -0.0131(12) -0.0074(12) 0.0035(12)
C35 0.0247(15) 0.0261(16) 0.0265(15) -0.0105(12) -0.0076(12) 0.0014(12)
C36 0.0196(14) 0.0223(16) 0.0253(15) -0.0104(11) -0.0080(11) 0.0070(11)
C37 0.0224(15) 0.0206(15) 0.0228(15) -0.0085(11) -0.0082(11) 0.0064(11)
N38 0.0233(13) 0.0248(13) 0.0232(13) -0.0104(10) -0.0083(10) 0.0073(10)
C39 0.0209(15) 0.0204(15) 0.0270(15) -0.0083(11) -0.0085(11) 0.0061(11)
C40 0.0189(14) 0.0233(16) 0.0264(15) -0.0099(12) -0.0070(11) 0.0068(11)
N41 0.0231(13) 0.0229(13) 0.0258(13) -0.0106(10) -0.0067(10) 0.0051(10)
C42 0.0264(16) 0.0284(17) 0.0288(16) -0.0154(13) -0.0107(12) 0.0087(12)
C43 0.0219(15) 0.0211(16) 0.0337(17) -0.0076(12) -0.0077(12) 0.0082(12)
C44 0.0212(15) 0.0227(16) 0.0318(16) -0.0071(12) -0.0076(12) 0.0091(12)
C45 0.0230(15) 0.0261(16) 0.0236(15) -0.0065(12) -0.0075(11) 0.0051(12)
C46 0.0269(16) 0.0255(17) 0.0391(18) -0.0128(14) -0.0100(13) 0.0077(13)
C47 0.0283(17) 0.0191(16) 0.051(2) -0.0041(14) -0.0095(14) 0.0012(12)
C48 0.0328(18) 0.0269(18) 0.0400(19) -0.0013(14) -0.0071(14) 0.0061(14)
C49 0.0287(16) 0.0244(17) 0.0307(16) -0.0025(12) -0.0068(12) 0.0072(13)

loop_
_atom_type_symbol
_atom_type_description
_atom_type_scat_dispersion_real
_atom_type_scat_dispersion_imag
_atom_type_scat_source
C C 0.0181 0.0091 'International Tables Vol C Tables 4.2.6.8 and 6.1.1.4'
H H 0.0000 0.0000 'International Tables Vol C Tables 4.2.6.8 and 6.1.1.4'
N N 0.0311 0.0180 'International Tables Vol C Tables 4.2.6.8 and 6.1.1.4'
B B 0.0090 0.0039 'International Tables Vol C Tables 4.2.6.8 and 6.1.1.4'
Fe Fe -1.1336 3.1974 'International Tables Vol C Tables 4.2.6.8 and 6.1.1.4'

loop_
_geom_angle_atom_site_label_1
_geom_angle_atom_site_label_2
_geom_angle_atom_site_label_3
_geom_angle
N15 Fe1 N4 90.72(9)
N15 Fe1 N20 90.41(9)
N4 Fe1 N20 85.81(9)
N15 Fe1 N24 168.11(9)
N4 Fe1 N24 100.82(9)
N20 Fe1 N24 87.66(9)
N15 Fe1 N9 87.74(9)
N4 Fe1 N9 90.03(9)
N20 Fe1 N9 175.43(10)
N24 Fe1 N9 95.00(9)
N15 Fe1 N30 93.74(9)
N4 Fe1 N30 174.48(10)
N20 Fe1 N30 97.39(9)
N24 Fe1 N30 74.90(9)
N9 Fe1 N30 86.91(9)
N3 B2 N8 107.3(3)
N3 B2 H2A 110.3
N8 B2 H2A 110.3
N3 B2 H2B 110.3
N8 B2 H2B 110.3
H2A B2 H2B 108.5
C7 N3 N4 108.9(3)
C7 N3 B2 129.2(3)
N4 N3 B2 121.8(3)
C5 N4 N3 106.5(2)
C5 N4 Fe1 123.9(2)
N3 N4 Fe1 122.08(19)
N4 C5 C6 110.7(3)
N4 C5 H5 124.6
C6 C5 H5 124.6
C7 C6 C5 104.4(3)
C7 C6 H6 127.8
C5 C6 H6 127.8
N3 C7 C6 109.5(3)
N3 C7 H7 125.3
C6 C7 H7 125.3
C12 N8 N9 110.0(2)
C12 N8 B2 128.8(3)
N9 N8 B2 121.2(2)
C10 N9 N8 106.0(2)
C10 N9 Fe1 126.45(19)
N8 N9 Fe1 121.83(18)
N9 C10 C11 110.4(3)
N9 C10 H10 124.8
C11 C10 H10 124.8
C12 C11 C10 104.7(3)
C12 C11 H11 127.7
C10 C11 H11 127.7
N8 C12 C11 108.9(3)
N8 C12 H12 125.5
C11 C12 H12 125.5
N14 B13 N19 108.8(2)
N14 B13 H13A 109.9
N19 B13 H13A 109.9
N14 B13 H13B 109.9
N19 B13 H13B 109.9
H13A B13 H13B 108.3
C18 N14 N15 109.8(2)
C18 N14 B13 128.0(3)
N15 N14 B13 122.1(2)
C16 N15 N14 106.0(2)
C16 N15 Fe1 127.4(2)
N14 N15 Fe1 122.79(18)
N15 C16 C17 110.5(3)
N15 C16 H16 124.7
C17 C16 H16 124.7
C18 C17 C16 105.0(3)
C18 C17 H17 127.5
C16 C17 H17 127.5
N14 C18 C17 108.6(3)
N14 C18 H18 125.7
C17 C18 H18 125.7
C23 N19 N20 110.1(2)
C23 N19 B13 128.0(3)
N20 N19 B13 121.7(2)
C21 N20 N19 105.7(2)
C21 N20 Fe1 128.74(19)
N19 N20 Fe1 121.56(18)
N20 C21 C22 111.2(3)
N20 C21 H21 124.4
C22 C21 H21 124.4
C21 C22 C23 104.4(3)
C21 C22 H22 127.8
C23 C22 H22 127.8
N19 C23 C22 108.5(3)
N19 C23 H23 125.7
C22 C23 H23 125.7
C29 N24 C25 117.6(3)
C29 N24 Fe1 126.3(2)
C25 N24 Fe1 116.08(18)
N24 C25 C26 122.7(2)
N24 C25 C31 116.3(3)
C26 C25 C31 121.0(3)
C25 C26 C27 118.1(3)
C25 C26 C36 119.9(2)
C27 C26 C36 122.0(3)
C28 C27 C26 119.5(3)
C28 C27 H27 120.3
C26 C27 H27 120.3
C27 C28 C29 118.7(3)
C27 C28 H28 120.7
C29 C28 H28 120.7
N24 C29 C28 123.4(3)
N24 C29 H29 118.3
C28 C29 H29 118.3
C35 N30 C31 118.1(3)
C35 N30 Fe1 126.2(2)
C31 N30 Fe1 115.53(18)
N30 C31 C32 122.8(3)
N30 C31 C25 117.0(3)
C32 C31 C25 120.1(3)
C33 C32 C31 117.6(3)
C33 C32 C37 122.5(3)
C31 C32 C37 119.9(2)
C34 C33 C32 119.3(3)
C34 C33 H33 120.3
C32 C33 H33 120.3
C33 C34 C35 119.1(3)
C33 C34 H34 120.5
C35 C34 H34 120.5
N30 C35 C34 123.0(3)
N30 C35 H35 118.5
C34 C35 H35 118.5
N41 C36 C37 122.3(3)
N41 C36 C26 118.4(2)
C37 C36 C26 119.3(3)
N38 C37 C36 121.5(3)
N38 C37 C32 118.9(2)
C36 C37 C32 119.6(3)
C37 N38 C39 117.3(2)
N38 C39 C45 120.2(3)
N38 C39 C40 120.9(3)
C45 C39 C40 119.0(3)
N41 C40 C42 119.3(3)
N41 C40 C39 120.9(3)
C42 C40 C39 119.8(3)
C36 N41 C40 117.2(2)
C43 C42 C40 121.3(3)
C43 C42 H42 119.3
C40 C42 H42 119.3
C42 C43 C46 122.1(3)
C42 C43 C44 118.9(3)
C46 C43 C44 118.9(3)
C45 C44 C49 122.1(3)
C45 C44 C43 119.9(3)
C49 C44 C43 118.0(3)
C44 C45 C39 121.1(3)
C44 C45 H45 119.5
C39 C45 H45 119.5
C47 C46 C43 120.8(3)
C47 C46 H46 119.6
C43 C46 H46 119.6
C46 C47 C48 121.0(3)
C46 C47 H47 119.5
C48 C47 H47 119.5
C49 C48 C47 120.3(3)
C49 C48 H48 119.9
C47 C48 H48 119.9
C48 C49 C44 121.0(3)
C48 C49 H49 119.5
C44 C49 H49 119.5

loop_
_geom_bond_atom_site_label_1
_geom_bond_atom_site_label_2
_geom_bond_distance
Fe1 N15 2.154(2)
Fe1 N4 2.159(2)
Fe1 N20 2.186(2)
Fe1 N24 2.198(2)
Fe1 N9 2.203(2)
Fe1 N30 2.212(2)
B2 N3 1.551(5)
B2 N8 1.554(4)
B2 H2A 0.9900
B2 H2B 0.9900
N3 C7 1.343(5)
N3 N4 1.362(3)
N4 C5 1.345(4)
C5 C6 1.382(5)
C5 H5 0.9500
C6 C7 1.375(6)
C6 H6 0.9500
C7 H7 0.9500
N8 C12 1.342(4)
N8 N9 1.357(3)
N9 C10 1.346(4)
C10 C11 1.395(4)
C10 H10 0.9500
C11 C12 1.370(4)
C11 H11 0.9500
C12 H12 0.9500
B13 N14 1.544(4)
B13 N19 1.556(4)
B13 H13A 0.9900
B13 H13B 0.9900
N14 C18 1.337(4)
N14 N15 1.359(3)
N15 C16 1.344(4)
C16 C17 1.377(5)
C16 H16 0.9500
C17 C18 1.375(5)
C17 H17 0.9500
C18 H18 0.9500
N19 C23 1.341(4)
N19 N20 1.358(4)
N20 C21 1.345(4)
C21 C22 1.381(5)
C21 H21 0.9500
C22 C23 1.383(5)
C22 H22 0.9500
C23 H23 0.9500
N24 C29 1.332(4)
N24 C25 1.358(4)
C25 C26 1.392(4)
C25 C31 1.468(4)
C26 C27 1.400(4)
C26 C36 1.466(4)
C27 C28 1.371(4)
C27 H27 0.9500
C28 C29 1.395(4)
C28 H28 0.9500
C29 H29 0.9500
N30 C35 1.333(4)
N30 C31 1.348(4)
C31 C32 1.407(4)
C32 C33 1.395(4)
C32 C37 1.463(4)
C33 C34 1.382(4)
C33 H33 0.9500
C34 C35 1.388(4)
C34 H34 0.9500
C35 H35 0.9500
C36 N41 1.311(4)
C36 C37 1.450(4)
C37 N38 1.324(4)
N38 C39 1.364(4)
C39 C45 1.398(4)
C39 C40 1.441(4)
C40 N41 1.366(4)
C40 C42 1.393(4)
C42 C43 1.392(4)
C42 H42 0.9500
C43 C46 1.434(4)
C43 C44 1.442(4)
C44 C45 1.393(4)
C44 C49 1.434(4)
C45 H45 0.9500
C46 C47 1.349(5)
C46 H46 0.9500
C47 C48 1.425(5)
C47 H47 0.9500
C48 C49 1.367(5)
C48 H48 0.9500
C49 H49 0.9500
